data_4038621
loop_
_publ_author_name
'Lyu, Xue-Li'
'Huang, Shi-Sheng'
'Huang, Yuan-Qiong'
'Li, Yongqiang'
'Song, Hong-Jian'
'Liu, Yuxiu'
'Wang, Qingmin'

_publ_section_title
;
 Rhodium(III)-Catalyzed Direct Coupling of Quinoline-8-Carbaldehydes with
 (Het)Arylboronic Acids for the Synthesis of 8-Aryloylquinolines.
;
_journal_name_full 'The Journal of organic chemistry'
_journal_paper_doi 10.1021/acs.joc.0c01490
_journal_year 2020
_chemical_formula_sum 'C2.75 H1.88 N0.12 O0.12'
_chemical_formula_weight 38.67
_space_group_crystal_system monoclinic
_space_group_IT_number 4
_space_group_name_Hall 'P 2yb'
_space_group_name_H-M_alt 'P 1 21 1'
_atom_sites_solution_hydrogens geom
_audit_creation_method SHELXL-2018/3
_cell_angle_alpha 90
_cell_angle_beta 97.411(3)
_cell_angle_gamma 90
_cell_formula_units_Z 16
_cell_length_a 7.6652(3)
_cell_length_b 10.2251(3)
_cell_length_c 10.0678(4)
_cell_measurement_reflns_used 8485
_cell_measurement_temperature 123(2)
_cell_measurement_theta_max 32.9070
_cell_measurement_theta_min 2.0300
_cell_volume 782.50(5)
_computing_cell_refinement 'CrystalClear (Rigaku Inc., 2008)'
_computing_data_collection 'CrystalClear (Rigaku Inc., 2008)'
_computing_data_reduction 'CrysAlisPro 1.171.39.46 (Rigaku OD, 2018)'
_computing_molecular_graphics 'Bruker SHELXTL'
_computing_publication_material 'Bruker SHELXTL'
_computing_structure_refinement 'SHELXL-2018/3 (Sheldrick, 2018)'
_computing_structure_solution 'ShelXS (Sheldrick, 2008)'
_diffrn_ambient_temperature 123(2)
_diffrn_measured_fraction_theta_full 0.999
_diffrn_measured_fraction_theta_max 0.999
_diffrn_measurement_device_type 'Rigaku Saturn 70 CCD'
_diffrn_measurement_method '\w scans'
_diffrn_radiation_type MoK\a
_diffrn_radiation_wavelength 0.71073
_diffrn_reflns_av_R_equivalents 0.0316
_diffrn_reflns_av_unetI/netI 0.0317
_diffrn_reflns_Laue_measured_fraction_full 0.999
_diffrn_reflns_Laue_measured_fraction_max 0.999
_diffrn_reflns_limit_h_max 9
_diffrn_reflns_limit_h_min -9
_diffrn_reflns_limit_k_max 12
_diffrn_reflns_limit_k_min -12
_diffrn_reflns_limit_l_max 12
_diffrn_reflns_limit_l_min -12
_diffrn_reflns_number 8399
_diffrn_reflns_point_group_measured_fraction_full 0.998
_diffrn_reflns_point_group_measured_fraction_max 0.997
_diffrn_reflns_theta_full 25.242
_diffrn_reflns_theta_max 26.370
_diffrn_reflns_theta_min 2.040
_diffrn_standards_decay_% 0
_diffrn_standards_interval_count 0
_diffrn_standards_interval_time 0
_diffrn_standards_number 0
_exptl_absorpt_coefficient_mu 0.080
_exptl_absorpt_correction_T_max 1.00000
_exptl_absorpt_correction_T_min 0.83590
_exptl_absorpt_correction_type multi-scan
_exptl_absorpt_process_details
;
CrysAlisPro 1.171.39.46 (Rigaku Oxford Diffraction, 2018)
Empirical absorption correction using spherical harmonics,
 implemented in SCALE3 ABSPACK scaling algorithm.
;
_exptl_crystal_colour colourless
_exptl_crystal_density_diffrn 1.313
_exptl_crystal_description plate
_exptl_crystal_F_000 324
_exptl_crystal_size_max 0.200
_exptl_crystal_size_mid 0.180
_exptl_crystal_size_min 0.150
_refine_diff_density_max 0.159
_refine_diff_density_min -0.127
_refine_diff_density_rms 0.032
_refine_ls_abs_structure_details
;
 Flack x determined using 1346 quotients [(I+)-(I-)]/[(I+)+(I-)]
 (Parsons, Flack and Wagner, Acta Cryst. B69 (2013) 249-259).
;
_refine_ls_abs_structure_Flack 1.5(7)
_refine_ls_extinction_coef 0.082(11)
_refine_ls_extinction_expression Fc^*^=kFc[1+0.001xFc^2^\l^3^/sin(2\q)]^-1/4^
_refine_ls_extinction_method 'SHELXL-2018/3 (Sheldrick 2018)'
_refine_ls_goodness_of_fit_ref 1.001
_refine_ls_hydrogen_treatment constr
_refine_ls_matrix_type full
_refine_ls_number_parameters 218
_refine_ls_number_reflns 3196
_refine_ls_number_restraints 1
_refine_ls_restrained_S_all 1.001
_refine_ls_R_factor_all 0.0334
_refine_ls_R_factor_gt 0.0317
_refine_ls_shift/su_max 0.000
_refine_ls_shift/su_mean 0.000
_refine_ls_structure_factor_coef Fsqd
_refine_ls_weighting_details 'w=1/[\s^2^(Fo^2^)+(0.0563P)^2^+0.0289P] where P=(Fo^2^+2Fc^2^)/3'
_refine_ls_weighting_scheme calc
_refine_ls_wR_factor_gt 0.0834
_refine_ls_wR_factor_ref 0.0855
_reflns_Friedel_coverage 0.886
_reflns_Friedel_fraction_full 0.995
_reflns_Friedel_fraction_max 0.995
_reflns_number_gt 3056
_reflns_number_total 3196
_reflns_threshold_expression 'I > 2\s(I)'
_cod_data_source_file jo0c01490_si_001.cif
_cod_data_source_block r20190919b
_cod_original_sg_symbol_H-M 'P 21'
_cod_database_code 4038621
_shelx_shelxl_version_number 2018/3
_shelx_space_group_comment
;
The symmetry employed for this shelxl refinement is uniquely defined
by the following loop, which should always be used as a source of
symmetry information in preference to the above space-group names.
They are only intended as comments.
;
_shelx_estimated_absorpt_t_min 0.984
_shelx_estimated_absorpt_t_max 0.988

loop_
_space_group_symop_operation_xyz
'x, y, z'
'-x, y+1/2, -z'

loop_
_atom_site_label
_atom_site_type_symbol
_atom_site_fract_x
_atom_site_fract_y
_atom_site_fract_z
_atom_site_U_iso_or_equiv
_atom_site_adp_type
_atom_site_occupancy
_atom_site_site_symmetry_order
_atom_site_calc_flag
_atom_site_refinement_flags_posn
_atom_site_refinement_flags_adp
_atom_site_refinement_flags_occupancy
_atom_site_disorder_assembly
_atom_site_disorder_group
O1 O -0.23102(19) 0.35556(14) 0.20602(16) 0.0343(4) Uani 1 1 d . . . . .
N1 N -0.0750(2) 0.02178(16) 0.10562(16) 0.0247(4) Uani 1 1 d . . . . .
C1 C -0.0260(3) -0.0806(2) 0.0408(2) 0.0283(5) Uani 1 1 d . . . . .
H1 H 0.087998 -0.079030 0.013279 0.034 Uiso 1 1 calc R U . . .
C2 C -0.1306(3) -0.1927(2) 0.0090(2) 0.0296(5) Uani 1 1 d . . . . .
H2 H -0.086585 -0.264654 -0.036291 0.036 Uiso 1 1 calc R U . . .
C3 C -0.2964(3) -0.1952(2) 0.0448(2) 0.0284(5) Uani 1 1 d . . . . .
H3 H -0.369298 -0.269708 0.025316 0.034 Uiso 1 1 calc R U . . .
C4 C -0.3587(2) -0.08604(19) 0.11115(19) 0.0235(4) Uani 1 1 d . . . . .
C5 C -0.2419(2) 0.02022(19) 0.14184(18) 0.0209(4) Uani 1 1 d . . . . .
C6 C -0.3014(2) 0.13184(19) 0.20782(19) 0.0219(4) Uani 1 1 d . . . . .
C7 C -0.4733(3) 0.1373(2) 0.2325(2) 0.0274(4) Uani 1 1 d . . . . .
H7 H -0.514438 0.213882 0.272042 0.033 Uiso 1 1 calc R U . . .
C8 C -0.5899(3) 0.0327(2) 0.2008(2) 0.0297(5) Uani 1 1 d . . . . .
H8 H -0.707695 0.038547 0.220190 0.036 Uiso 1 1 calc R U . . .
C9 C -0.5339(3) -0.0777(2) 0.1420(2) 0.0292(5) Uani 1 1 d . . . . .
H9 H -0.612426 -0.148960 0.121863 0.035 Uiso 1 1 calc R U . . .
C10 C -0.1849(2) 0.24664(19) 0.2469(2) 0.0234(4) Uani 1 1 d . . . . .
C11 C -0.0201(2) 0.22876(19) 0.34098(19) 0.0217(4) Uani 1 1 d . . . . .
C12 C 0.0206(2) 0.11205(18) 0.4096(2) 0.0230(4) Uani 1 1 d . . . . .
H12 H -0.058290 0.040157 0.396939 0.028 Uiso 1 1 calc R U . . .
C13 C 0.1759(3) 0.10048(19) 0.4962(2) 0.0239(4) Uani 1 1 d . . . . .
H13 H 0.202108 0.020247 0.542072 0.029 Uiso 1 1 calc R U . . .
C14 C 0.2947(2) 0.20465(19) 0.51749(19) 0.0231(4) Uani 1 1 d . . . . .
C15 C 0.2491(3) 0.32327(19) 0.4518(2) 0.0260(4) Uani 1 1 d . . . . .
H15 H 0.325436 0.396457 0.466796 0.031 Uiso 1 1 calc R U . . .
C16 C 0.0947(3) 0.33462(19) 0.3657(2) 0.0253(4) Uani 1 1 d . . . . .
H16 H 0.065843 0.415808 0.322488 0.030 Uiso 1 1 calc R U . . .
C17 C 0.4676(2) 0.18795(19) 0.60170(19) 0.0240(4) Uani 1 1 d . . . . .
C18 C 0.4870(3) 0.09999(19) 0.7086(2) 0.0277(4) Uani 1 1 d . . . . .
H18 H 0.387919 0.052386 0.730017 0.033 Uiso 1 1 calc R U . . .
C19 C 0.6502(3) 0.0815(2) 0.7840(2) 0.0320(5) Uani 1 1 d . . . . .
H19 H 0.662058 0.020827 0.856102 0.038 Uiso 1 1 calc R U . . .
C20 C 0.7957(3) 0.1509(2) 0.7549(2) 0.0328(5) Uani 1 1 d . . . . .
H20 H 0.906844 0.138108 0.806892 0.039 Uiso 1 1 calc R U . . .
C21 C 0.7784(3) 0.2391(2) 0.6497(2) 0.0308(5) Uani 1 1 d . . . . .
H21 H 0.877712 0.287091 0.629466 0.037 Uiso 1 1 calc R U . . .
C22 C 0.6152(3) 0.2572(2) 0.5736(2) 0.0278(4) Uani 1 1 d . . . . .
H22 H 0.604290 0.317742 0.501401 0.033 Uiso 1 1 calc R U . . .

loop_
_atom_site_aniso_label
_atom_site_aniso_U_11
_atom_site_aniso_U_22
_atom_site_aniso_U_33
_atom_site_aniso_U_23
_atom_site_aniso_U_13
_atom_site_aniso_U_12
O1 0.0317(8) 0.0233(7) 0.0459(9) 0.0025(7) -0.0019(7) 0.0045(6)
N1 0.0208(8) 0.0269(9) 0.0265(9) -0.0015(7) 0.0038(6) 0.0014(7)
C1 0.0245(10) 0.0325(11) 0.0278(10) -0.0026(8) 0.0031(8) 0.0045(9)
C2 0.0365(11) 0.0256(10) 0.0261(11) -0.0033(8) 0.0011(8) 0.0079(9)
C3 0.0348(11) 0.0220(9) 0.0272(11) -0.0003(8) -0.0006(9) -0.0025(8)
C4 0.0247(10) 0.0238(10) 0.0213(9) 0.0030(8) 0.0002(7) -0.0015(8)
C5 0.0206(8) 0.0222(9) 0.0196(9) 0.0023(7) 0.0019(7) 0.0011(7)
C6 0.0203(9) 0.0250(10) 0.0203(9) 0.0011(8) 0.0019(7) 0.0021(8)
C7 0.0252(10) 0.0325(11) 0.0248(10) -0.0007(9) 0.0037(8) 0.0039(8)
C8 0.0213(9) 0.0401(12) 0.0284(11) 0.0030(9) 0.0063(8) -0.0017(9)
C9 0.0246(10) 0.0337(11) 0.0288(11) 0.0051(9) 0.0015(8) -0.0075(9)
C10 0.0247(10) 0.0221(9) 0.0245(10) -0.0015(8) 0.0075(8) 0.0036(8)
C11 0.0223(9) 0.0216(9) 0.0218(9) -0.0014(7) 0.0051(7) 0.0010(7)
C12 0.0241(9) 0.0189(9) 0.0269(10) -0.0025(7) 0.0062(7) -0.0025(7)
C13 0.0271(10) 0.0194(9) 0.0258(10) 0.0020(7) 0.0050(8) 0.0009(7)
C14 0.0251(9) 0.0234(10) 0.0216(9) -0.0023(8) 0.0065(7) -0.0005(8)
C15 0.0267(10) 0.0210(10) 0.0306(11) -0.0012(8) 0.0044(8) -0.0050(8)
C16 0.0279(10) 0.0198(10) 0.0287(10) 0.0024(8) 0.0057(8) -0.0001(8)
C17 0.0254(10) 0.0232(9) 0.0234(10) -0.0048(8) 0.0036(8) -0.0005(8)
C18 0.0320(11) 0.0229(10) 0.0279(11) -0.0018(8) 0.0028(8) -0.0016(8)
C19 0.0406(12) 0.0249(11) 0.0287(11) -0.0015(8) -0.0028(9) 0.0037(9)
C20 0.0312(11) 0.0317(11) 0.0331(11) -0.0113(9) -0.0056(9) 0.0060(9)
C21 0.0248(10) 0.0353(11) 0.0324(11) -0.0089(9) 0.0040(8) -0.0022(9)
C22 0.0290(10) 0.0303(10) 0.0239(10) -0.0034(8) 0.0032(8) -0.0042(8)

loop_
_atom_type_symbol
_atom_type_description
_atom_type_scat_dispersion_real
_atom_type_scat_dispersion_imag
_atom_type_scat_source
C C 0.0033 0.0016 'International Tables Vol C Tables 4.2.6.8 and 6.1.1.4'
H H 0.0000 0.0000 'International Tables Vol C Tables 4.2.6.8 and 6.1.1.4'
N N 0.0061 0.0033 'International Tables Vol C Tables 4.2.6.8 and 6.1.1.4'
O O 0.0106 0.0060 'International Tables Vol C Tables 4.2.6.8 and 6.1.1.4'

loop_
_geom_angle_atom_site_label_1
_geom_angle_atom_site_label_2
_geom_angle_atom_site_label_3
_geom_angle
_geom_angle_site_symmetry_1
_geom_angle_site_symmetry_3
_geom_angle_publ_flag
C1 N1 C5 117.26(17) . . ?
N1 C1 C2 124.69(17) . . ?
N1 C1 H1 117.7 . . ?
C2 C1 H1 117.7 . . ?
C3 C2 C1 118.45(18) . . ?
C3 C2 H2 120.8 . . ?
C1 C2 H2 120.8 . . ?
C2 C3 C4 119.47(18) . . ?
C2 C3 H3 120.3 . . ?
C4 C3 H3 120.3 . . ?
C3 C4 C5 117.76(17) . . ?
C3 C4 C9 122.48(18) . . ?
C5 C4 C9 119.70(18) . . ?
N1 C5 C4 122.31(17) . . ?
N1 C5 C6 118.62(17) . . ?
C4 C5 C6 119.02(16) . . ?
C7 C6 C5 119.30(17) . . ?
C7 C6 C10 118.31(17) . . ?
C5 C6 C10 122.35(16) . . ?
C6 C7 C8 121.67(19) . . ?
C6 C7 H7 119.2 . . ?
C8 C7 H7 119.2 . . ?
C9 C8 C7 120.06(18) . . ?
C9 C8 H8 120.0 . . ?
C7 C8 H8 120.0 . . ?
C8 C9 C4 120.14(19) . . ?
C8 C9 H9 119.9 . . ?
C4 C9 H9 119.9 . . ?
O1 C10 C11 120.68(18) . . ?
O1 C10 C6 119.26(17) . . ?
C11 C10 C6 119.97(17) . . ?
C12 C11 C16 118.66(17) . . ?
C12 C11 C10 122.51(17) . . ?
C16 C11 C10 118.77(17) . . ?
C13 C12 C11 120.25(17) . . ?
C13 C12 H12 119.9 . . ?
C11 C12 H12 119.9 . . ?
C12 C13 C14 121.32(18) . . ?
C12 C13 H13 119.3 . . ?
C14 C13 H13 119.3 . . ?
C13 C14 C15 117.90(18) . . ?
C13 C14 C17 120.92(17) . . ?
C15 C14 C17 121.11(17) . . ?
C16 C15 C14 120.67(18) . . ?
C16 C15 H15 119.7 . . ?
C14 C15 H15 119.7 . . ?
C15 C16 C11 121.11(18) . . ?
C15 C16 H16 119.4 . . ?
C11 C16 H16 119.4 . . ?
C22 C17 C18 118.35(18) . . ?
C22 C17 C14 120.83(18) . . ?
C18 C17 C14 120.80(17) . . ?
C19 C18 C17 120.53(19) . . ?
C19 C18 H18 119.7 . . ?
C17 C18 H18 119.7 . . ?
C20 C19 C18 120.5(2) . . ?
C20 C19 H19 119.8 . . ?
C18 C19 H19 119.8 . . ?
C21 C20 C19 119.73(19) . . ?
C21 C20 H20 120.1 . . ?
C19 C20 H20 120.1 . . ?
C20 C21 C22 119.9(2) . . ?
C20 C21 H21 120.0 . . ?
C22 C21 H21 120.0 . . ?
C21 C22 C17 121.0(2) . . ?
C21 C22 H22 119.5 . . ?
C17 C22 H22 119.5 . . ?

loop_
_geom_bond_atom_site_label_1
_geom_bond_atom_site_label_2
_geom_bond_distance
_geom_bond_site_symmetry_2
_geom_bond_publ_flag
O1 C10 1.224(3) . ?
N1 C1 1.314(3) . ?
N1 C5 1.375(2) . ?
C1 C2 1.412(3) . ?
C1 H1 0.9500 . ?
C2 C3 1.365(3) . ?
C2 H2 0.9500 . ?
C3 C4 1.416(3) . ?
C3 H3 0.9500 . ?
C4 C5 1.416(3) . ?
C4 C9 1.419(3) . ?
C5 C6 1.425(3) . ?
C6 C7 1.373(3) . ?
C6 C10 1.497(3) . ?
C7 C8 1.404(3) . ?
C7 H7 0.9500 . ?
C8 C9 1.370(3) . ?
C8 H8 0.9500 . ?
C9 H9 0.9500 . ?
C10 C11 1.489(3) . ?
C11 C12 1.394(3) . ?
C11 C16 1.397(3) . ?
C12 C13 1.387(3) . ?
C12 H12 0.9500 . ?
C13 C14 1.400(3) . ?
C13 H13 0.9500 . ?
C14 C15 1.404(3) . ?
C14 C17 1.488(3) . ?
C15 C16 1.379(3) . ?
C15 H15 0.9500 . ?
C16 H16 0.9500 . ?
C17 C22 1.395(3) . ?
C17 C18 1.396(3) . ?
C18 C19 1.390(3) . ?
C18 H18 0.9500 . ?
C19 C20 1.385(3) . ?
C19 H19 0.9500 . ?
C20 C21 1.384(3) . ?
C20 H20 0.9500 . ?
C21 C22 1.392(3) . ?
C21 H21 0.9500 . ?
C22 H22 0.9500 . ?

loop_
_geom_torsion_atom_site_label_1
_geom_torsion_atom_site_label_2
_geom_torsion_atom_site_label_3
_geom_torsion_atom_site_label_4
_geom_torsion
_geom_torsion_site_symmetry_1
_geom_torsion_site_symmetry_2
_geom_torsion_site_symmetry_3
_geom_torsion_site_symmetry_4
_geom_torsion_publ_flag
C5 N1 C1 C2 -1.7(3) . . . . ?
N1 C1 C2 C3 1.6(3) . . . . ?
C1 C2 C3 C4 0.5(3) . . . . ?
C2 C3 C4 C5 -2.2(3) . . . . ?
C2 C3 C4 C9 175.02(18) . . . . ?
C1 N1 C5 C4 -0.2(3) . . . . ?
C1 N1 C5 C6 -177.67(18) . . . . ?
C3 C4 C5 N1 2.2(3) . . . . ?
C9 C4 C5 N1 -175.18(17) . . . . ?
C3 C4 C5 C6 179.59(17) . . . . ?
C9 C4 C5 C6 2.3(3) . . . . ?
N1 C5 C6 C7 173.48(18) . . . . ?
C4 C5 C6 C7 -4.1(3) . . . . ?
N1 C5 C6 C10 -4.1(3) . . . . ?
C4 C5 C6 C10 178.38(17) . . . . ?
C5 C6 C7 C8 3.4(3) . . . . ?
C10 C6 C7 C8 -178.90(17) . . . . ?
C6 C7 C8 C9 -0.9(3) . . . . ?
C7 C8 C9 C4 -0.9(3) . . . . ?
C3 C4 C9 C8 -177.0(2) . . . . ?
C5 C4 C9 C8 0.2(3) . . . . ?
C7 C6 C10 O1 -54.1(3) . . . . ?
C5 C6 C10 O1 123.5(2) . . . . ?
C7 C6 C10 C11 122.36(19) . . . . ?
C5 C6 C10 C11 -60.1(2) . . . . ?
O1 C10 C11 C12 167.6(2) . . . . ?
C6 C10 C11 C12 -8.8(3) . . . . ?
O1 C10 C11 C16 -9.7(3) . . . . ?
C6 C10 C11 C16 173.88(17) . . . . ?
C16 C11 C12 C13 -2.7(3) . . . . ?
C10 C11 C12 C13 -179.93(18) . . . . ?
C11 C12 C13 C14 0.2(3) . . . . ?
C12 C13 C14 C15 2.2(3) . . . . ?
C12 C13 C14 C17 -174.86(18) . . . . ?
C13 C14 C15 C16 -2.1(3) . . . . ?
C17 C14 C15 C16 174.89(19) . . . . ?
C14 C15 C16 C11 -0.3(3) . . . . ?
C12 C11 C16 C15 2.7(3) . . . . ?
C10 C11 C16 C15 -179.92(18) . . . . ?
C13 C14 C17 C22 147.46(19) . . . . ?
C15 C14 C17 C22 -29.5(3) . . . . ?
C13 C14 C17 C18 -30.8(3) . . . . ?
C15 C14 C17 C18 152.23(19) . . . . ?
C22 C17 C18 C19 -0.6(3) . . . . ?
C14 C17 C18 C19 177.77(18) . . . . ?
C17 C18 C19 C20 0.5(3) . . . . ?
C18 C19 C20 C21 -0.2(3) . . . . ?
C19 C20 C21 C22 -0.2(3) . . . . ?
C20 C21 C22 C17 0.1(3) . . . . ?
C18 C17 C22 C21 0.2(3) . . . . ?
C14 C17 C22 C21 -178.10(19) . . . . ?
